data_7113039
loop_
_publ_author_name
'Hagar, Mohamed'
'Ragaini, Fabio'
'Monticelli, Elena'
'Caselli, Alessandro'
'Macchi, Piero'
'Casati, Nicola'

_publ_section_title
;
 Chiral cyclopropylamines in the synthesis of new ligands; first
 asymmetric Alkyl-BIAN compounds.
;
_journal_issue 33
_journal_name_full 'Chemical communications (Cambridge, England)'
_journal_page_first 6153
_journal_page_last 6155
_journal_paper_doi 10.1039/c0cc00977f
_journal_volume 46
_journal_year 2010
_chemical_absolute_configuration syn
_chemical_formula_sum 'C17 H22 N4 O7'
_chemical_formula_weight 394.39
_chemical_name_systematic
;
?
;
_space_group_IT_number 19
_symmetry_space_group_name_Hall 'P 2ac 2ab'
_symmetry_space_group_name_H-M 'P 21 21 21'
_atom_sites_solution_hydrogens geom
_atom_sites_solution_primary direct
_atom_sites_solution_secondary difmap
_audit_conform_dict_location ftp://ftp.iucr.org/pub/cif_core.dic
_audit_conform_dict_name cif_core.dic
_audit_conform_dict_version 2.3
_audit_creation_date 2009-07-24T19:25:07-00:00
_audit_creation_method 'WinGX routine CIF_UPDATE'
_cell_angle_alpha 90.000(5)
_cell_angle_beta 90.000(5)
_cell_angle_gamma 90.000(5)
_cell_formula_units_Z 4
_cell_length_a 7.033(3)
_cell_length_b 11.108(4)
_cell_length_c 24.782(9)
_cell_measurement_reflns_used 2909
_cell_measurement_temperature 293(2)
_cell_measurement_theta_max 19.5
_cell_measurement_theta_min 3
_cell_volume 1936.0(13)
_computing_structure_refinement 'SHELXL-97 (Sheldrick, 1997)'
_diffrn_ambient_temperature 293(2)
_diffrn_measured_fraction_theta_full 0.999
_diffrn_measured_fraction_theta_max 0.999
_diffrn_radiation_monochromator graphite
_diffrn_radiation_type MoK\a
_diffrn_radiation_wavelength 0.71069
_diffrn_reflns_av_R_equivalents 0.0465
_diffrn_reflns_av_unetI/netI 0.035
_diffrn_reflns_limit_h_max 7
_diffrn_reflns_limit_h_min -7
_diffrn_reflns_limit_k_max 12
_diffrn_reflns_limit_k_min -12
_diffrn_reflns_limit_l_max 27
_diffrn_reflns_limit_l_min -27
_diffrn_reflns_number 15810
_diffrn_reflns_theta_full 23.25
_diffrn_reflns_theta_max 23.25
_diffrn_reflns_theta_min 2.46
_exptl_absorpt_coefficient_mu 0.106
_exptl_absorpt_correction_T_max 1
_exptl_absorpt_correction_T_min 0.867
_exptl_absorpt_correction_type empirical
_exptl_crystal_density_diffrn 1.353
_exptl_crystal_density_method 'not measured'
_exptl_crystal_F_000 832
_exptl_crystal_size_max 0.2
_exptl_crystal_size_mid 0.1
_exptl_crystal_size_min 0.1
_refine_diff_density_max 0.637
_refine_diff_density_min -0.269
_refine_diff_density_rms 0.051
_refine_ls_abs_structure_details 'Flack H D (1983), Acta Cryst. A39, 876-881'
_refine_ls_abs_structure_Flack 1(3)
_refine_ls_extinction_method none
_refine_ls_goodness_of_fit_ref 1.061
_refine_ls_hydrogen_treatment constr
_refine_ls_matrix_type full
_refine_ls_number_parameters 253
_refine_ls_number_reflns 2783
_refine_ls_number_restraints 0
_refine_ls_restrained_S_all 1.061
_refine_ls_R_factor_all 0.0944
_refine_ls_R_factor_gt 0.0774
_refine_ls_shift/su_max 0.001
_refine_ls_shift/su_mean 0
_refine_ls_structure_factor_coef Fsqd
_refine_ls_weighting_details 'calc w=1/[\s^2^(Fo^2^)+(0.1172P)^2^+1.1010P] where P=(Fo^2^+2Fc^2^)/3'
_refine_ls_weighting_scheme calc
_refine_ls_wR_factor_gt 0.1969
_refine_ls_wR_factor_ref 0.2101
_reflns_number_gt 2235
_reflns_number_total 2783
_reflns_threshold_expression >2sigma(I)
_cod_data_source_file c0cc00977f.txt
_cod_data_source_block 1R,2R,2'S-3
_cod_original_cell_volume 1936.1(13)
_cod_database_code 7113039

loop_
_symmetry_equiv_pos_as_xyz
'x, y, z'
'-x+1/2, -y, z+1/2'
'x+1/2, -y+1/2, -z'
'-x, y+1/2, -z+1/2'

loop_
_atom_site_label
_atom_site_type_symbol
_atom_site_fract_x
_atom_site_fract_y
_atom_site_fract_z
_atom_site_U_iso_or_equiv
_atom_site_adp_type
_atom_site_occupancy
_atom_site_symmetry_multiplicity
_atom_site_calc_flag
_atom_site_refinement_flags
C1 C -0.2705(7) -0.2458(4) -0.65140(17) 0.0462(12) Uani 1 1 d .
C4 C -0.6050(6) 0.0709(4) -0.56573(19) 0.0466(12) Uani 1 1 d .
C7 C -0.4973(6) -0.0077(4) -0.53209(19) 0.0465(12) Uani 1 1 d .
C8 C -0.2042(9) -0.1396(4) -0.68388(18) 0.0624(15) Uani 1 1 d .
H8 H -0.0818 -0.1047 -0.6733 0.075 Uiso 1 1 calc R
C9 C -0.3601(8) 0.2156(4) -0.5705(2) 0.0528(13) Uani 1 1 d .
C12 C -0.5372(8) 0.1768(5) -0.5852(2) 0.0603(14) Uani 1 1 d .
H12 H -0.611 0.2228 -0.6086 0.072 Uiso 1 1 calc R
C15 C -0.2563(7) 0.1538(4) -0.5339(2) 0.0552(13) Uani 1 1 d .
H15 H -0.1416 0.1846 -0.5214 0.066 Uiso 1 1 calc R
C16 C -0.3225(7) 0.0448(4) -0.51543(19) 0.0491(12) Uani 1 1 d .
C17 C -0.4373(11) -0.1260(7) -0.7356(3) 0.092(2) Uani 1 1 d .
H17 H -0.4956 -0.0801 -0.765 0.111 Uiso 1 1 calc R
C18 C -0.4757(10) -0.2825(7) -0.6620(3) 0.091(2) Uani 1 1 d .
H18A H -0.5543 -0.2561 -0.6321 0.11 Uiso 1 1 calc R
H18B H -0.4832 -0.3696 -0.6639 0.11 Uiso 1 1 calc R
C21 C -0.2333(12) -0.1619(5) -0.7454(2) 0.082(2) Uani 1 1 d .
C23 C -0.1271(16) -0.0684(9) -0.7793(3) 0.141(4) Uani 1 1 d .
H28A H -0.1526 0.0107 -0.7655 0.212 Uiso 1 1 calc R
H28B H -0.1691 -0.0733 -0.8161 0.212 Uiso 1 1 calc R
H28C H 0.007 -0.084 -0.7777 0.212 Uiso 1 1 calc R
C24 C -0.5550(13) -0.2284(10) -0.7152(3) 0.135(4) Uani 1 1 d .
H24A H -0.5595 -0.2909 -0.7425 0.162 Uiso 1 1 calc R
H24B H -0.6839 -0.2005 -0.7091 0.162 Uiso 1 1 calc R
C27 C -0.3721(13) -0.0509(6) -0.6887(3) 0.103(3) Uani 1 1 d .
H27A H -0.4579 -0.0516 -0.658 0.124 Uiso 1 1 calc R
H27B H -0.3353 0.0306 -0.6982 0.124 Uiso 1 1 calc R
C28 C -0.187(2) -0.2866(7) -0.7667(3) 0.151(4) Uani 1 1 d .
H23A H -0.2072 -0.2885 -0.805 0.227 Uiso 1 1 calc R
H23B H -0.2686 -0.3446 -0.7496 0.227 Uiso 1 1 calc R
H23C H -0.0569 -0.3055 -0.7589 0.227 Uiso 1 1 calc R
C101 C -0.1941(7) -0.2586(4) -0.59603(18) 0.0474(12) Uani 1 1 d .
H101 H -0.1057 -0.1952 -0.5847 0.057 Uiso 1 1 calc R
C103 C -0.1233(10) -0.3390(5) -0.6386(2) 0.0762(17) Uani 1 1 d .
H10A H -0.1633 -0.4226 -0.6376 0.091 Uiso 1 1 calc R
H10B H 0.0048 -0.3259 -0.6518 0.091 Uiso 1 1 calc R
N1 N -0.3141(6) -0.3081(3) -0.55320(16) 0.0536(11) Uani 1 1 d .
H1A H -0.2491 -0.3097 -0.5224 0.08 Uiso 1 1 calc R
H1B H -0.3492 -0.3826 -0.5619 0.08 Uiso 1 1 calc R
H1C H -0.4169 -0.2623 -0.5492 0.08 Uiso 1 1 calc R
N2 N -0.2808(9) 0.3266(4) -0.5937(2) 0.0763(14) Uani 1 1 d .
N3 N -0.2024(8) -0.0197(4) -0.4776(2) 0.0824(16) Uani 1 1 d .
N4 N -0.7940(7) 0.0356(5) -0.5817(3) 0.0904(17) Uani 1 1 d .
O1 O -0.8819(8) 0.0898(7) -0.6110(3) 0.155(3) Uani 1 1 d .
O2 O -0.8836(9) -0.0322(6) -0.5505(4) 0.178(4) Uani 1 1 d .
O3 O -0.2195(7) -0.1244(4) -0.47079(19) 0.0953(15) Uani 1 1 d .
O4 O -0.0956(11) 0.0362(5) -0.4503(3) 0.175(4) Uani 1 1 d .
O5 O -0.3594(9) 0.3688(4) -0.6321(2) 0.1154(19) Uani 1 1 d .
O6 O -0.1464(9) 0.3714(4) -0.5723(2) 0.1140(19) Uani 1 1 d .
O7 O -0.5494(5) -0.1114(3) -0.51877(15) 0.0634(10) Uani 1 1 d .

loop_
_atom_site_aniso_label
_atom_site_aniso_U_11
_atom_site_aniso_U_22
_atom_site_aniso_U_33
_atom_site_aniso_U_23
_atom_site_aniso_U_13
_atom_site_aniso_U_12
C1 0.055(3) 0.037(2) 0.046(3) 0.0026(19) -0.007(2) -0.009(2)
C4 0.040(3) 0.039(3) 0.060(3) 0.004(2) -0.008(2) -0.002(2)
C7 0.044(3) 0.043(3) 0.053(3) 0.000(2) 0.010(2) 0.003(2)
C8 0.095(4) 0.053(3) 0.039(3) 0.004(2) -0.004(3) -0.026(3)
C9 0.069(3) 0.040(2) 0.049(3) 0.002(2) -0.001(3) -0.008(2)
C12 0.073(4) 0.052(3) 0.056(3) 0.005(3) -0.015(3) 0.006(3)
C15 0.053(3) 0.047(3) 0.065(3) -0.003(2) -0.007(2) -0.009(2)
C16 0.050(3) 0.043(3) 0.054(3) 0.001(2) -0.012(2) 0.010(2)
C17 0.103(6) 0.104(5) 0.070(4) 0.023(4) -0.022(4) 0.000(5)
C18 0.092(5) 0.109(5) 0.073(4) 0.025(4) -0.030(4) -0.040(4)
C21 0.138(6) 0.063(3) 0.044(3) 0.007(3) 0.003(4) -0.002(4)
C23 0.192(10) 0.151(8) 0.080(5) 0.049(5) 0.025(6) -0.029(8)
C24 0.112(6) 0.184(9) 0.108(6) 0.042(6) -0.057(5) -0.043(7)
C27 0.177(8) 0.059(4) 0.074(4) 0.022(3) 0.021(5) 0.033(5)
C28 0.291(13) 0.111(6) 0.052(4) -0.022(4) 0.002(6) 0.037(8)
C101 0.052(3) 0.042(2) 0.048(3) 0.005(2) -0.003(2) -0.012(2)
C103 0.098(5) 0.066(3) 0.066(4) 0.010(3) 0.020(3) 0.016(3)
N1 0.065(3) 0.042(2) 0.054(2) 0.0123(18) -0.003(2) -0.002(2)
N2 0.104(4) 0.053(3) 0.072(3) 0.010(3) -0.002(3) -0.026(3)
N3 0.081(4) 0.051(3) 0.115(4) -0.001(3) -0.045(3) -0.002(3)
N4 0.059(3) 0.082(4) 0.130(5) 0.046(3) -0.019(3) -0.014(3)
O1 0.090(4) 0.224(7) 0.152(5) 0.118(6) -0.048(4) -0.037(4)
O2 0.091(4) 0.150(5) 0.292(9) 0.088(6) -0.072(5) -0.048(4)
O3 0.106(3) 0.062(3) 0.119(4) 0.023(2) -0.038(3) 0.010(3)
O4 0.191(7) 0.084(4) 0.251(8) 0.034(4) -0.155(7) -0.024(4)
O5 0.163(5) 0.088(3) 0.095(3) 0.047(3) -0.018(4) -0.041(4)
O6 0.134(4) 0.086(3) 0.121(4) 0.013(3) -0.023(3) -0.072(4)
O7 0.065(2) 0.0398(19) 0.085(3) 0.0178(18) 0.0117(19) -0.0028(17)

loop_
_atom_type_symbol
_atom_type_description
_atom_type_scat_dispersion_real
_atom_type_scat_dispersion_imag
_atom_type_scat_source
C C 0.0033 0.0016 'International Tables Vol C Tables 4.2.6.8 and 6.1.1.4'
H H 0 0 'International Tables Vol C Tables 4.2.6.8 and 6.1.1.4'
N N 0.0061 0.0033 'International Tables Vol C Tables 4.2.6.8 and 6.1.1.4'
O O 0.0106 0.006 'International Tables Vol C Tables 4.2.6.8 and 6.1.1.4'

loop_
_geom_angle_atom_site_label_1
_geom_angle_atom_site_label_2
_geom_angle_atom_site_label_3
_geom_angle
C101 C1 C103 59.1(3)
C101 C1 C8 117.4(4)
C103 C1 C8 116.2(5)
C101 C1 C18 118.6(4)
C103 C1 C18 120.4(5)
C8 C1 C18 114.3(5)
C12 C4 C7 123.5(4)
C12 C4 N4 117.5(5)
C7 C4 N4 119.0(5)
O7 C7 C16 123.6(4)
O7 C7 C4 124.2(4)
C16 C7 C4 112.2(4)
C1 C8 C27 107.8(5)
C1 C8 C21 111.1(4)
C27 C8 C21 85.8(5)
C15 C9 C12 120.8(5)
C15 C9 N2 118.9(5)
C12 C9 N2 120.3(5)
C4 C12 C9 119.8(5)
C9 C15 C16 119.2(5)
C15 C16 C7 123.9(4)
C15 C16 N3 116.9(4)
C7 C16 N3 119.2(4)
C24 C17 C27 109.3(6)
C24 C17 C21 112.3(7)
C27 C17 C21 89.0(6)
C1 C18 C24 112.6(6)
C17 C21 C28 120.0(8)
C17 C21 C23 111.9(6)
C28 C21 C23 108.9(7)
C17 C21 C8 85.7(5)
C28 C21 C8 117.2(5)
C23 C21 C8 111.5(6)
C17 C24 C18 112.5(6)
C17 C27 C8 86.4(5)
N1 C101 C103 119.1(4)
N1 C101 C1 119.9(4)
C103 C101 C1 61.1(3)
C101 C103 C1 59.8(3)
O6 N2 O5 123.8(5)
O6 N2 C9 118.5(5)
O5 N2 C9 117.6(5)
O3 N3 O4 119.9(5)
O3 N3 C16 121.3(5)
O4 N3 C16 118.6(5)
O1 N4 O2 116.3(6)
O1 N4 C4 122.6(6)
O2 N4 C4 117.3(6)

loop_
_geom_bond_atom_site_label_1
_geom_bond_atom_site_label_2
_geom_bond_distance
C1 C101 1.481(6)
C1 C103 1.499(8)
C1 C8 1.502(6)
C1 C18 1.522(8)
C4 C12 1.359(7)
C4 C7 1.425(6)
C4 N4 1.441(7)
C7 O7 1.252(5)
C7 C16 1.422(7)
C8 C27 1.543(9)
C8 C21 1.558(7)
C9 C15 1.350(7)
C9 C12 1.368(8)
C9 N2 1.471(7)
C15 C16 1.376(7)
C16 N3 1.451(6)
C17 C24 1.494(11)
C17 C27 1.503(10)
C17 C21 1.509(10)
C18 C24 1.552(9)
C21 C28 1.517(10)
C21 C23 1.530(10)
C101 N1 1.463(6)
C101 C103 1.469(7)
N2 O6 1.192(7)
N2 O5 1.197(7)
N3 O3 1.182(6)
N3 O4 1.186(6)
N4 O1 1.127(6)
N4 O2 1.250(8)
